data_7203845
loop_
_publ_author_name
'Shirahata, Takashi'
'Kibune, Megumi'
'Imakubo, Tatsuro'

_publ_section_title
;
 New unsymmetrical donor dimethyl(ethylenedioxy)tetraselenafulvalene
 (DMEDO-TSeF): Structures and properties of its cation radical salts
;
_journal_issue 41
_journal_name_full 'Journal of Materials Chemistry'
_journal_page_first 4399
_journal_paper_doi 10.1039/b511820d
_journal_volume 15
_journal_year 2005
_chemical_formula_sum 'C20 H20 F6 O4 P Se8'
_chemical_formula_weight 1101.01
_chemical_name_systematic
;
?
;
_space_group_IT_number 2
_symmetry_cell_setting triclinic
_symmetry_space_group_name_Hall '-P 1'
_symmetry_space_group_name_H-M 'P -1'
_atom_sites_solution_hydrogens geom
_atom_sites_solution_primary direct
_atom_sites_solution_secondary difmap
_audit_creation_method SHELXL-97
_cell_angle_alpha 73.739(10)
_cell_angle_beta 79.794(8)
_cell_angle_gamma 79.329(10)
_cell_formula_units_Z 1
_cell_length_a 7.302(3)
_cell_length_b 7.977(3)
_cell_length_c 13.500(6)
_cell_measurement_reflns_used 1368
_cell_measurement_temperature 293
_cell_measurement_theta_max 26.57
_cell_measurement_theta_min 2.69
_cell_volume 735.3(5)
_computing_cell_refinement 'Bruker SMART'
_computing_data_collection 'Bruker SMART'
_computing_data_reduction 'Bruker SAINT'
_computing_molecular_graphics 'Bruker SHELXTL'
_computing_publication_material 'Bruker SHELXTL'
_computing_structure_refinement 'SHELXL-97 (Sheldrick, 1997)'
_computing_structure_solution 'SHELXS-97 (Sheldrick, 1990)'
_diffrn_ambient_temperature 293
_diffrn_detector_area_resol_mean 8.366
_diffrn_measured_fraction_theta_full 0.981
_diffrn_measured_fraction_theta_max 0.981
_diffrn_measurement_device_type 'CCD area detector'
_diffrn_measurement_method 'phi and omega scans'
_diffrn_radiation_monochromator graphite
_diffrn_radiation_source 'fine-focus sealed tube'
_diffrn_radiation_type MoK\a
_diffrn_radiation_wavelength 0.71073
_diffrn_reflns_av_R_equivalents 0.0935
_diffrn_reflns_av_sigmaI/netI 0.1047
_diffrn_reflns_limit_h_max 9
_diffrn_reflns_limit_h_min -9
_diffrn_reflns_limit_k_max 10
_diffrn_reflns_limit_k_min -7
_diffrn_reflns_limit_l_max 18
_diffrn_reflns_limit_l_min -12
_diffrn_reflns_number 5474
_diffrn_reflns_theta_full 28.38
_diffrn_reflns_theta_max 28.38
_diffrn_reflns_theta_min 1.59
_diffrn_standards_decay_% 2.0
_diffrn_standards_number 46
_exptl_absorpt_coefficient_mu 10.062
_exptl_absorpt_correction_T_max 0.8241
_exptl_absorpt_correction_T_min 0.2382
_exptl_absorpt_correction_type analytical
_exptl_absorpt_process_details
;
XPREP; Bruker AXS 2000
;
_exptl_crystal_colour black
_exptl_crystal_density_diffrn 2.487
_exptl_crystal_density_method 'not measured'
_exptl_crystal_description rod
_exptl_crystal_F_000 513
_exptl_crystal_size_max 0.20
_exptl_crystal_size_mid 0.05
_exptl_crystal_size_min 0.02
_refine_diff_density_max 1.030
_refine_diff_density_min -0.829
_refine_diff_density_rms 0.179
_refine_ls_extinction_method none
_refine_ls_goodness_of_fit_ref 0.847
_refine_ls_hydrogen_treatment mixed
_refine_ls_matrix_type full
_refine_ls_number_parameters 199
_refine_ls_number_reflns 3607
_refine_ls_number_restraints 0
_refine_ls_restrained_S_all 0.847
_refine_ls_R_factor_all 0.0867
_refine_ls_R_factor_gt 0.0504
_refine_ls_shift/su_max 0.000
_refine_ls_shift/su_mean 0.000
_refine_ls_structure_factor_coef Fsqd
_refine_ls_weighting_details 'calc w=1/[\s^2^(Fo^2^)+(0.0549P)^2^+0.0000P] where P=(Fo^2^+2Fc^2^)/3'
_refine_ls_weighting_scheme calc
_refine_ls_wR_factor_gt 0.1176
_refine_ls_wR_factor_ref 0.1305
_reflns_number_gt 2086
_reflns_number_total 3607
_reflns_threshold_expression >2sigma(I)
_cod_data_source_file b511820d.txt
_cod_data_source_block (DMEDO-TSeF)2PF6
_cod_depositor_comments
;
The following automatic conversions were performed:
'_symmetry_cell_setting' value 'Triclinic' changed to 'triclinic'
according to '/home/saulius/struct/CIF-dictionaries/cif_core.dic'
dictionary named 'cif_core.dic' version 2.4.1 from 2010-06-29.

Automatic conversion script
Id: cif_fix_enum 1527 2010-12-29 10:47:43Z saulius 
;
_cod_original_cell_volume 735.2(5)
_cod_original_sg_symbol_H-M P-1
_cod_database_code 7203845

loop_
_symmetry_equiv_pos_as_xyz
'x, y, z'
'-x, -y, -z'

loop_
_atom_site_label
_atom_site_type_symbol
_atom_site_fract_x
_atom_site_fract_y
_atom_site_fract_z
_atom_site_U_iso_or_equiv
_atom_site_adp_type
_atom_site_occupancy
_atom_site_symmetry_multiplicity
_atom_site_calc_flag
_atom_site_refinement_flags
_atom_site_disorder_assembly
_atom_site_disorder_group
Se1 Se 0.32837(10) 0.19638(9) 0.43387(6) 0.0425(2) Uani 1 1 d . . .
Se2 Se 0.29371(10) 0.58755(9) 0.28436(6) 0.0451(2) Uani 1 1 d . . .
Se3 Se 0.23706(10) 0.35732(8) 0.64270(6) 0.0422(2) Uani 1 1 d . . .
Se4 Se 0.20628(9) 0.74714(8) 0.50037(6) 0.0393(2) Uani 1 1 d . . .
O1 O 0.4023(8) 0.0782(7) 0.2566(5) 0.0650(16) Uani 1 1 d . . .
O2 O 0.3787(8) 0.4313(8) 0.1204(4) 0.0635(15) Uani 1 1 d . . .
C1 C 0.2865(8) 0.4412(8) 0.4216(5) 0.0348(15) Uani 1 1 d . . .
C2 C 0.2510(8) 0.5054(7) 0.5060(6) 0.0352(15) Uani 1 1 d . . .
C3 C 0.3628(9) 0.2291(10) 0.2891(6) 0.0444(17) Uani 1 1 d . . .
C4 C 0.3509(10) 0.3895(10) 0.2267(6) 0.0467(18) Uani 1 1 d . . .
C5 C 0.1818(9) 0.5478(9) 0.7050(6) 0.0387(16) Uani 1 1 d . . .
C6 C 0.1696(8) 0.7120(9) 0.6462(5) 0.0357(15) Uani 1 1 d . . .
C7 C 0.4299(19) 0.1136(17) 0.1479(9) 0.118(5) Uani 1 1 d . . .
H7A H 0.5522 0.0506 0.1288 0.141 Uiso 1 1 calc R . .
H7B H 0.3376 0.0590 0.1290 0.141 Uiso 1 1 calc R . .
C8 C 0.423(2) 0.2744(17) 0.0870(9) 0.152(6) Uani 1 1 d . . .
H8A H 0.3348 0.2834 0.0393 0.182 Uiso 1 1 calc R . .
H8B H 0.5458 0.2798 0.0453 0.182 Uiso 1 1 calc R . .
C9 C 0.1584(10) 0.4916(9) 0.8239(6) 0.0482(18) Uani 1 1 d . . .
H9A H 0.0499 0.4322 0.8494 0.072 Uiso 1 1 calc R . .
H9B H 0.1424 0.5940 0.8503 0.072 Uiso 1 1 calc R . .
H9C H 0.2682 0.4133 0.8466 0.072 Uiso 1 1 calc R . .
C10 C 0.1261(10) 0.8761(9) 0.6843(6) 0.0457(17) Uani 1 1 d . . .
H10A H 0.0921 0.8453 0.7585 0.069 Uiso 1 1 calc R . .
H10B H 0.0235 0.9527 0.6521 0.069 Uiso 1 1 calc R . .
H10C H 0.2349 0.9355 0.6669 0.069 Uiso 1 1 calc R . .
P1 P 0.0000 1.0000 0.0000 0.0539(8) Uani 1 2 d S . .
F1 F 0.0400(9) 0.8194(7) -0.0308(5) 0.105(2) Uani 1 1 d . A .
F2A F 0.2050(19) 1.050(3) -0.029(2) 0.096(11) Uani 0.55(5) 1 d P A 1
F3A F 0.039(6) 0.907(2) 0.1156(14) 0.132(18) Uani 0.55(5) 1 d P A 1
F2B F 0.176(4) 0.916(4) 0.051(3) 0.125(17) Uani 0.45(5) 1 d P A 2
F3B F 0.125(6) 1.067(3) -0.103(3) 0.125(18) Uani 0.45(5) 1 d P A 2

loop_
_atom_site_aniso_label
_atom_site_aniso_U_11
_atom_site_aniso_U_22
_atom_site_aniso_U_33
_atom_site_aniso_U_23
_atom_site_aniso_U_13
_atom_site_aniso_U_12
Se1 0.0495(4) 0.0364(4) 0.0419(5) -0.0112(3) -0.0043(3) -0.0071(3)
Se2 0.0493(4) 0.0428(4) 0.0397(5) -0.0045(4) -0.0056(3) -0.0077(3)
Se3 0.0542(4) 0.0316(4) 0.0389(4) -0.0050(3) -0.0069(3) -0.0074(3)
Se4 0.0474(4) 0.0316(3) 0.0372(4) -0.0054(3) -0.0065(3) -0.0053(3)
O1 0.083(4) 0.058(3) 0.063(4) -0.034(3) 0.000(3) -0.014(3)
O2 0.075(4) 0.076(4) 0.038(3) -0.013(3) -0.001(3) -0.015(3)
C1 0.035(3) 0.038(4) 0.028(4) -0.003(3) -0.003(3) -0.005(3)
C2 0.033(3) 0.022(3) 0.047(4) -0.004(3) -0.003(3) -0.003(2)
C3 0.046(4) 0.059(5) 0.034(4) -0.022(4) 0.001(3) -0.013(3)
C4 0.045(4) 0.052(4) 0.045(5) -0.017(4) 0.001(4) -0.012(3)
C5 0.036(3) 0.041(4) 0.046(5) -0.017(4) -0.006(3) -0.010(3)
C6 0.028(3) 0.042(4) 0.040(4) -0.012(3) -0.006(3) -0.008(3)
C7 0.188(13) 0.108(10) 0.058(8) -0.052(8) -0.005(8) 0.013(9)
C8 0.32(2) 0.098(10) 0.053(8) -0.045(8) 0.001(10) -0.047(11)
C9 0.056(4) 0.042(4) 0.043(5) -0.005(4) -0.007(4) -0.006(3)
C10 0.056(4) 0.037(4) 0.044(5) -0.015(3) -0.002(3) -0.002(3)
P1 0.066(2) 0.0499(17) 0.0499(19) -0.0209(16) 0.0010(16) -0.0146(15)
F1 0.158(6) 0.068(3) 0.098(5) -0.048(4) 0.013(4) -0.023(3)
F2A 0.068(8) 0.102(13) 0.14(2) -0.070(15) 0.018(10) -0.030(8)
F3A 0.27(5) 0.088(11) 0.048(13) -0.001(9) -0.06(2) -0.034(19)
F2B 0.14(2) 0.14(3) 0.11(3) -0.06(3) -0.06(2) 0.038(19)
F3B 0.16(3) 0.108(14) 0.11(3) -0.033(15) 0.05(3) -0.066(17)

loop_
_atom_type_symbol
_atom_type_description
_atom_type_scat_dispersion_real
_atom_type_scat_dispersion_imag
_atom_type_scat_source
C C 0.0033 0.0016 'International Tables Vol C Tables 4.2.6.8 and 6.1.1.4'
H H 0.0000 0.0000 'International Tables Vol C Tables 4.2.6.8 and 6.1.1.4'
O O 0.0106 0.0060 'International Tables Vol C Tables 4.2.6.8 and 6.1.1.4'
F F 0.0171 0.0103 'International Tables Vol C Tables 4.2.6.8 and 6.1.1.4'
P P 0.1023 0.0942 'International Tables Vol C Tables 4.2.6.8 and 6.1.1.4'
Se Se -0.0929 2.2259 'International Tables Vol C Tables 4.2.6.8 and 6.1.1.4'

loop_
_geom_angle_atom_site_label_1
_geom_angle_atom_site_label_2
_geom_angle_atom_site_label_3
_geom_angle
_geom_angle_site_symmetry_1
_geom_angle_site_symmetry_3
_geom_angle_publ_flag
C3 Se1 C1 92.4(3) . . ?
C1 Se2 C4 91.9(3) . . ?
C5 Se3 C2 93.5(3) . . ?
C2 Se4 C6 94.5(3) . . ?
C3 O1 C7 111.6(7) . . ?
C4 O2 C8 109.1(7) . . ?
C2 C1 Se1 121.3(5) . . ?
C2 C1 Se2 122.8(5) . . ?
Se1 C1 Se2 115.9(4) . . ?
C1 C2 Se4 123.8(5) . . ?
C1 C2 Se3 122.3(5) . . ?
Se4 C2 Se3 113.9(4) . . ?
C4 C3 O1 124.7(7) . . ?
C4 C3 Se1 120.2(6) . . ?
O1 C3 Se1 115.1(5) . . ?
C3 C4 O2 126.1(7) . . ?
C3 C4 Se2 119.6(6) . . ?
O2 C4 Se2 114.3(5) . . ?
C6 C5 C9 126.1(6) . . ?
C6 C5 Se3 120.1(6) . . ?
C9 C5 Se3 113.8(5) . . ?
C5 C6 C10 126.1(7) . . ?
C5 C6 Se4 118.1(5) . . ?
C10 C6 Se4 115.8(5) . . ?
C8 C7 O1 122.8(11) . . ?
C8 C7 H7A 106.6 . . ?
O1 C7 H7A 106.6 . . ?
C8 C7 H7B 106.6 . . ?
O1 C7 H7B 106.6 . . ?
H7A C7 H7B 106.6 . . ?
C7 C8 O2 125.6(10) . . ?
C7 C8 H8A 105.9 . . ?
O2 C8 H8A 105.9 . . ?
C7 C8 H8B 105.9 . . ?
O2 C8 H8B 105.9 . . ?
H8A C8 H8B 106.2 . . ?
C5 C9 H9A 109.5 . . ?
C5 C9 H9B 109.5 . . ?
H9A C9 H9B 109.5 . . ?
C5 C9 H9C 109.5 . . ?
H9A C9 H9C 109.5 . . ?
H9B C9 H9C 109.5 . . ?
C6 C10 H10A 109.5 . . ?
C6 C10 H10B 109.5 . . ?
H10A C10 H10B 109.5 . . ?
C6 C10 H10C 109.5 . . ?
H10A C10 H10C 109.5 . . ?
H10B C10 H10C 109.5 . . ?
F2B P1 F2B 180.000(2) . 2_575 ?
F2B P1 F3B 90.8(10) . 2_575 ?
F2B P1 F3B 89.2(10) 2_575 2_575 ?
F2B P1 F3B 89.2(10) . . ?
F2B P1 F3B 90.8(10) 2_575 . ?
F3B P1 F3B 180.000(7) 2_575 . ?
F2B P1 F1 100.2(9) . 2_575 ?
F2B P1 F1 79.8(9) 2_575 2_575 ?
F3B P1 F1 84.7(8) 2_575 2_575 ?
F3B P1 F1 95.3(8) . 2_575 ?
F2B P1 F1 79.8(9) . . ?
F2B P1 F1 100.2(9) 2_575 . ?
F3B P1 F1 95.3(8) 2_575 . ?
F3B P1 F1 84.7(8) . . ?
F1 P1 F1 180.0(4) 2_575 . ?
F1 P1 F2A 81.3(6) 2_575 . ?
F1 P1 F2A 98.7(6) . . ?
F1 P1 F2A 98.7(6) 2_575 2_575 ?
F1 P1 F2A 81.3(6) . 2_575 ?
F2A P1 F2A 180.000(1) . 2_575 ?
F1 P1 F3A 87.8(7) 2_575 . ?
F1 P1 F3A 92.2(7) . . ?
F2A P1 F3A 90.0(9) . . ?
F2A P1 F3A 90.0(9) 2_575 . ?
F1 P1 F3A 92.2(7) 2_575 2_575 ?
F1 P1 F3A 87.8(7) . 2_575 ?
F2A P1 F3A 90.0(9) . 2_575 ?
F2A P1 F3A 90.0(9) 2_575 2_575 ?
F3A P1 F3A 180.000(5) . 2_575 ?

loop_
_geom_bond_atom_site_label_1
_geom_bond_atom_site_label_2
_geom_bond_distance
_geom_bond_site_symmetry_2
_geom_bond_publ_flag
Se1 C3 1.875(7) . ?
Se1 C1 1.885(6) . ?
Se2 C1 1.891(6) . ?
Se2 C4 1.899(8) . ?
Se3 C5 1.883(7) . ?
Se3 C2 1.889(7) . ?
Se4 C2 1.877(6) . ?
Se4 C6 1.886(7) . ?
O1 C3 1.359(8) . ?
O1 C7 1.400(12) . ?
O2 C4 1.366(9) . ?
O2 C8 1.410(12) . ?
C1 C2 1.342(9) . ?
C3 C4 1.317(10) . ?
C5 C6 1.324(9) . ?
C5 C9 1.528(10) . ?
C6 C10 1.499(9) . ?
C7 C8 1.313(15) . ?
C7 H7A 0.9700 . ?
C7 H7B 0.9700 . ?
C8 H8A 0.9700 . ?
C8 H8B 0.9700 . ?
C9 H9A 0.9600 . ?
C9 H9B 0.9600 . ?
C9 H9C 0.9600 . ?
C10 H10A 0.9600 . ?
C10 H10B 0.9600 . ?
C10 H10C 0.9600 . ?
P1 F2B 1.517(18) . ?
P1 F2B 1.517(18) 2_575 ?
P1 F3B 1.543(18) 2_575 ?
P1 F3B 1.543(18) . ?
P1 F1 1.571(5) 2_575 ?
P1 F1 1.571(5) . ?
P1 F2A 1.575(12) . ?
P1 F2A 1.575(12) 2_575 ?
P1 F3A 1.581(13) . ?
P1 F3A 1.581(13) 2_575 ?
